data_4325441
loop_
_publ_author_name
'Casey S. Jackson'
'Sara Schmitt'
'Q. Ping Dou'
'Jeremy J. Kodanko'

_publ_section_title
;
 Synthesis, Characterization, and Reactivity of the Stable Iron Carbonyl
 Complex [Fe(CO)(N4Py)](ClO4)2: Photoactivated Carbon Monoxide Release,
 Growth Inhibitory Activity, and Peptide Ligation
;
_journal_name_full 'Inorganic Chemistry'
_journal_page_first 5336
_journal_page_last 5338
_journal_paper_doi 10.1021/ic200676s
_journal_volume 50
_journal_year 2011
_chemical_formula_sum 'C25 H25 Cl2 Fe O10 n5'
_chemical_formula_weight 682.25
_chemical_name_systematic
; 
 ? 
;
_space_group_IT_number 33
_symmetry_cell_setting orthorhombic
_symmetry_space_group_name_Hall 'P 2c -2n'
_symmetry_space_group_name_H-M 'P n a 21'
_atom_sites_solution_hydrogens geom
_atom_sites_solution_primary direct
_atom_sites_solution_secondary difmap
_audit_creation_method SHELXL-97
_cell_angle_alpha 90.00
_cell_angle_beta 90.00
_cell_angle_gamma 90.00
_cell_formula_units_Z 4
_cell_length_a 17.450(3)
_cell_length_b 12.6602(17)
_cell_length_c 12.6617(18)
_cell_measurement_reflns_used 6969
_cell_measurement_temperature 100(2)
_cell_measurement_theta_max 23.4
_cell_measurement_theta_min 2.3
_cell_volume 2797.2(7)
_computing_cell_refinement 'Bruker APEX2'
_computing_data_collection 'Bruker APEX2'
_computing_data_reduction 'Bruker APEX2'
_computing_molecular_graphics SHELXTL-Plus
_computing_publication_material SHELXL-97
_computing_structure_refinement 'SHELXL-97 (Sheldrick, 1997)'
_computing_structure_solution 'SHELXS-97 (Sheldrick, 1990)'
_diffrn_ambient_temperature 100(2)
_diffrn_measured_fraction_theta_full 0.999
_diffrn_measured_fraction_theta_max 0.999
_diffrn_measurement_method 'Bruker APEX2'
_diffrn_radiation_monochromator graphite
_diffrn_radiation_source 'fine-focus sealed tube'
_diffrn_radiation_type MoK\a
_diffrn_radiation_wavelength 0.71073
_diffrn_reflns_av_R_equivalents 0.0912
_diffrn_reflns_av_sigmaI/netI 0.0662
_diffrn_reflns_limit_h_max 23
_diffrn_reflns_limit_h_min 0
_diffrn_reflns_limit_k_max 16
_diffrn_reflns_limit_k_min 0
_diffrn_reflns_limit_l_max 16
_diffrn_reflns_limit_l_min -16
_diffrn_reflns_number 50225
_diffrn_reflns_theta_full 28.24
_diffrn_reflns_theta_max 28.24
_diffrn_reflns_theta_min 1.99
_exptl_absorpt_coefficient_mu 0.797
_exptl_absorpt_correction_T_max 0.9612
_exptl_absorpt_correction_T_min 0.7903
_exptl_absorpt_correction_type multi-scan
_exptl_absorpt_process_details 'SADABS, Sheldrick, 1997'
_exptl_crystal_colour orange
_exptl_crystal_density_diffrn 1.620
_exptl_crystal_description plates
_exptl_crystal_F_000 1400
_exptl_crystal_size_max 0.31
_exptl_crystal_size_mid 0.26
_exptl_crystal_size_min 0.05
_platon_squeeze_details ' '
_refine_diff_density_max 0.484
_refine_diff_density_min -0.319
_refine_diff_density_rms 0.070
_refine_ls_abs_structure_details 'Flack H D (1983), Acta Cryst. A39, 876-881'
_refine_ls_abs_structure_Flack 0.12(2)
_refine_ls_extinction_method none
_refine_ls_goodness_of_fit_ref 1.007
_refine_ls_hydrogen_treatment constr
_refine_ls_matrix_type full
_refine_ls_number_parameters 346
_refine_ls_number_reflns 6795
_refine_ls_number_restraints 1
_refine_ls_restrained_S_all 1.007
_refine_ls_R_factor_all 0.0718
_refine_ls_R_factor_gt 0.0489
_refine_ls_shift/su_max 0.001
_refine_ls_shift/su_mean 0.000
_refine_ls_structure_factor_coef Fsqd
_refine_ls_weighting_details 'calc w=1/[\s^2^(Fo^2^)+(0.0630P)^2^+0.0000P] where P=(Fo^2^+2Fc^2^)/3'
_refine_ls_weighting_scheme calc
_refine_ls_wR_factor_gt 0.1075
_refine_ls_wR_factor_ref 0.1161
_reflns_number_gt 5157
_reflns_number_total 6795
_reflns_threshold_expression >2sigma(I)
_cod_data_source_file ic200676s_si_001.cif
_cod_data_source_block fere
_cod_original_formula_sum 'C25 H25 Cl2 Fe n5 O10'
_cod_database_code 4325441

loop_
_symmetry_equiv_pos_as_xyz
'x, y, z'
'-x, -y, z+1/2'
'-x+1/2, y+1/2, z+1/2'
'x+1/2, -y+1/2, z'

loop_
_atom_site_label
_atom_site_type_symbol
_atom_site_fract_x
_atom_site_fract_y
_atom_site_fract_z
_atom_site_U_iso_or_equiv
_atom_site_adp_type
_atom_site_occupancy
_atom_site_symmetry_multiplicity
_atom_site_calc_flag
_atom_site_refinement_flags
Fe1 Fe 0.75934(2) 0.84350(3) 0.04992(5) 0.01919(11) Uani 1 1 d .
N1 n 0.72420(16) 0.7027(2) 0.0971(2) 0.0200(6) Uani 1 1 d .
C1 C 0.7632(2) 0.6126(3) 0.1110(3) 0.0236(7) Uani 1 1 d .
H1 H 0.8169 0.6119 0.0982 0.028 Uiso 1 1 calc R
C2 C 0.7276(2) 0.5208(3) 0.1436(3) 0.0304(8) Uani 1 1 d .
H2 H 0.7567 0.4582 0.1539 0.036 Uiso 1 1 calc R
C3 C 0.6491(2) 0.5206(3) 0.1610(3) 0.0296(8) Uani 1 1 d .
H3 H 0.6237 0.4579 0.1826 0.035 Uiso 1 1 calc R
C4 C 0.6086(2) 0.6134(3) 0.1465(3) 0.0275(8) Uani 1 1 d .
H4 H 0.5548 0.6157 0.1584 0.033 Uiso 1 1 calc R
C5 C 0.64770(19) 0.7024(3) 0.1146(3) 0.0218(7) Uani 1 1 d .
C6 C 0.61334(19) 0.8107(3) 0.1017(3) 0.0240(7) Uani 1 1 d .
H6 H 0.5562 0.8096 0.0962 0.029 Uiso 1 1 calc R
C7 C 0.6420(2) 0.8750(3) 0.1944(3) 0.0231(7) Uani 1 1 d .
C8 C 0.5996(2) 0.9049(3) 0.2812(3) 0.0358(10) Uani 1 1 d .
H8 H 0.5468 0.8876 0.2874 0.043 Uiso 1 1 calc R
C9 C 0.6382(3) 0.9624(3) 0.3603(3) 0.0386(10) Uani 1 1 d .
H9 H 0.6114 0.9846 0.4217 0.046 Uiso 1 1 calc R
C10 C 0.7126(3) 0.9858(3) 0.3493(3) 0.0374(10) Uani 1 1 d .
H10 H 0.7382 1.0250 0.4026 0.045 Uiso 1 1 calc R
C11 C 0.7528(2) 0.9527(3) 0.2594(3) 0.0277(8) Uani 1 1 d .
H11 H 0.8057 0.9691 0.2527 0.033 Uiso 1 1 calc R
N2 n 0.71771(17) 0.8985(2) 0.1832(2) 0.0222(6) Uani 1 1 d .
N3 n 0.65112(17) 0.8565(2) 0.0066(2) 0.0209(6) Uani 1 1 d .
C12 C 0.6366(2) 0.7927(3) -0.0897(3) 0.0257(8) Uani 1 1 d .
H12A H 0.5995 0.8301 -0.1356 0.031 Uiso 1 1 calc R
H12B H 0.6139 0.7240 -0.0695 0.031 Uiso 1 1 calc R
C13 C 0.7105(2) 0.7744(3) -0.1498(3) 0.0239(7) Uani 1 1 d .
C14 C 0.7104(2) 0.7423(3) -0.2544(3) 0.0321(9) Uani 1 1 d .
H14 H 0.6636 0.7329 -0.2917 0.039 Uiso 1 1 calc R
C15 C 0.7800(3) 0.7244(3) -0.3029(3) 0.0361(10) Uani 1 1 d .
H15 H 0.7820 0.7018 -0.3744 0.043 Uiso 1 1 calc R
C16 C 0.8471(2) 0.7398(3) -0.2456(3) 0.0317(9) Uani 1 1 d .
H16 H 0.8957 0.7282 -0.2776 0.038 Uiso 1 1 calc R
C17 C 0.8424(2) 0.7718(3) -0.1430(3) 0.0279(8) Uani 1 1 d .
H17 H 0.8885 0.7818 -0.1045 0.033 Uiso 1 1 calc R
N4 n 0.77528(17) 0.7899(2) -0.0938(2) 0.0218(6) Uani 1 1 d .
C18 C 0.63087(19) 0.9702(3) -0.0114(3) 0.0259(8) Uani 1 1 d .
H18A H 0.6073 1.0000 0.0531 0.031 Uiso 1 1 calc R
H18B H 0.5933 0.9759 -0.0697 0.031 Uiso 1 1 calc R
C19 C 0.7025(2) 1.0314(3) -0.0389(3) 0.0232(7) Uani 1 1 d .
C20 C 0.6989(2) 1.1280(3) -0.0892(3) 0.0272(8) Uani 1 1 d .
H20 H 0.6515 1.1551 -0.1140 0.033 Uiso 1 1 calc R
C21 C 0.7659(3) 1.1842(3) -0.1025(3) 0.0329(9) Uani 1 1 d .
H21 H 0.7651 1.2517 -0.1353 0.040 Uiso 1 1 calc R
C22 C 0.8343(2) 1.1412(3) -0.0677(3) 0.0338(9) Uani 1 1 d .
H22 H 0.8810 1.1789 -0.0763 0.041 Uiso 1 1 calc R
C23 C 0.8340(2) 1.0435(3) -0.0205(3) 0.0291(8) Uani 1 1 d .
H23 H 0.8813 1.0144 0.0027 0.035 Uiso 1 1 calc R
N5 n 0.76932(17) 0.9876(2) -0.0059(2) 0.0224(6) Uani 1 1 d .
C24 C 0.8548(2) 0.8251(3) 0.0965(3) 0.0252(8) Uani 1 1 d .
O1 O 0.91447(16) 0.8098(2) 0.1304(3) 0.0456(8) Uani 1 1 d .
Cl1 Cl 0.55545(5) 0.95915(8) 0.64670(7) 0.0316(2) Uani 1 1 d .
O2 O 0.5899(2) 0.9944(3) 0.7433(3) 0.0633(10) Uani 1 1 d .
O3 O 0.60574(17) 0.8853(2) 0.5948(2) 0.0439(7) Uani 1 1 d .
O4 O 0.54445(14) 1.0492(2) 0.5797(2) 0.0307(6) Uani 1 1 d .
O5 O 0.48290(17) 0.9108(2) 0.6680(3) 0.0522(9) Uani 1 1 d .
O10 O 0.9659(3) 0.7675(4) -0.6063(4) 0.0840(14) Uani 1 1 d .
H10A H 0.9255 0.7414 -0.6315 0.101 Uiso 1 1 calc R
C25 C 0.9530(4) 0.7979(6) -0.5018(5) 0.0701(16) Uani 1 1 d .
H25A H 0.9939 0.8458 -0.4789 0.084 Uiso 1 1 calc R
H25B H 0.9526 0.7352 -0.4564 0.084 Uiso 1 1 calc R
H25C H 0.9035 0.8341 -0.4967 0.084 Uiso 1 1 calc R

loop_
_atom_site_aniso_label
_atom_site_aniso_U_11
_atom_site_aniso_U_22
_atom_site_aniso_U_33
_atom_site_aniso_U_23
_atom_site_aniso_U_13
_atom_site_aniso_U_12
Fe1 0.0183(2) 0.0214(2) 0.0178(2) 0.0002(2) 0.0005(3) -0.00034(17)
N1 0.0187(14) 0.0238(14) 0.0175(13) -0.0013(12) -0.0011(11) 0.0006(11)
C1 0.0216(16) 0.0251(17) 0.0242(18) -0.0015(14) -0.0022(14) -0.0026(14)
C2 0.042(2) 0.0194(18) 0.030(2) 0.0038(16) -0.0054(18) 0.0039(15)
C3 0.038(2) 0.0261(19) 0.024(2) 0.0012(16) -0.0060(16) -0.0079(16)
C4 0.0244(17) 0.0301(19) 0.0279(19) 0.0064(17) 0.0029(16) -0.0010(15)
C5 0.0229(17) 0.0232(17) 0.0192(17) 0.0029(14) 0.0002(13) -0.0002(13)
C6 0.0158(16) 0.0275(17) 0.0285(19) 0.0085(16) 0.0049(15) 0.0009(14)
C7 0.0252(18) 0.0228(17) 0.0214(18) 0.0065(15) 0.0010(14) 0.0032(14)
C8 0.044(2) 0.032(2) 0.032(2) 0.0131(18) 0.0121(18) 0.0048(18)
C9 0.064(3) 0.031(2) 0.021(2) -0.0007(17) 0.0125(19) 0.012(2)
C10 0.066(3) 0.026(2) 0.0198(19) -0.0050(16) 0.0004(19) 0.002(2)
C11 0.036(2) 0.0265(18) 0.0211(18) 0.0036(14) -0.0035(16) 0.0021(15)
N2 0.0298(16) 0.0171(14) 0.0197(15) 0.0009(12) 0.0011(12) 0.0009(12)
N3 0.0279(15) 0.0183(14) 0.0166(14) 0.0057(12) -0.0008(12) 0.0006(12)
C12 0.0276(19) 0.028(2) 0.0212(19) 0.0034(15) -0.0065(15) -0.0031(15)
C13 0.0298(19) 0.0214(17) 0.0204(17) 0.0057(14) -0.0021(15) -0.0005(14)
C14 0.047(2) 0.0231(19) 0.026(2) 0.0063(16) -0.0037(18) -0.0029(17)
C15 0.064(3) 0.025(2) 0.0197(19) 0.0002(16) 0.0058(19) 0.0047(19)
C16 0.042(2) 0.0238(19) 0.029(2) -0.0005(16) 0.0123(18) 0.0030(16)
C17 0.0268(19) 0.0245(18) 0.032(2) 0.0014(17) 0.0041(16) -0.0011(15)
N4 0.0274(16) 0.0199(14) 0.0181(15) 0.0017(12) 0.0031(12) -0.0025(12)
C18 0.0200(17) 0.0266(19) 0.031(2) 0.0079(16) 0.0004(15) 0.0033(14)
C19 0.0267(18) 0.0231(18) 0.0198(18) -0.0008(14) 0.0025(14) 0.0013(14)
C20 0.034(2) 0.0270(19) 0.0202(18) 0.0038(15) 0.0028(15) -0.0008(15)
C21 0.046(2) 0.0214(19) 0.032(2) 0.0043(16) 0.0065(18) -0.0011(17)
C22 0.033(2) 0.028(2) 0.041(2) 0.0035(18) 0.0078(17) -0.0068(16)
C23 0.0248(18) 0.033(2) 0.030(2) 0.0008(16) 0.0052(16) -0.0013(16)
N5 0.0262(15) 0.0201(14) 0.0211(15) -0.0015(12) 0.0033(12) -0.0018(12)
C24 0.0250(18) 0.0240(19) 0.0266(19) 0.0012(15) -0.0021(15) 0.0023(14)
O1 0.0275(15) 0.0484(17) 0.061(2) 0.0075(16) -0.0108(14) -0.0025(13)
Cl1 0.0242(4) 0.0423(5) 0.0283(5) 0.0125(4) 0.0026(4) 0.0014(4)
O2 0.064(2) 0.104(3) 0.0225(16) 0.0083(18) -0.0182(17) -0.008(2)
O3 0.0403(16) 0.0423(16) 0.0489(18) 0.0164(15) 0.0086(14) 0.0154(13)
O4 0.0268(13) 0.0320(14) 0.0334(16) 0.0047(11) -0.0010(10) 0.0026(10)
O5 0.0346(16) 0.0458(19) 0.076(3) 0.0142(18) 0.0130(17) -0.0045(14)
O10 0.070(3) 0.097(3) 0.084(3) -0.032(3) 0.018(2) -0.019(3)
C25 0.071(4) 0.087(4) 0.052(3) 0.001(3) 0.014(3) -0.019(3)

loop_
_atom_type_symbol
_atom_type_description
_atom_type_scat_dispersion_real
_atom_type_scat_dispersion_imag
_atom_type_scat_source
C C 0.0033 0.0016 'International Tables Vol C Tables 4.2.6.8 and 6.1.1.4'
H H 0.0000 0.0000 'International Tables Vol C Tables 4.2.6.8 and 6.1.1.4'
N N 0.0061 0.0033 'International Tables Vol C Tables 4.2.6.8 and 6.1.1.4'
O O 0.0106 0.0060 'International Tables Vol C Tables 4.2.6.8 and 6.1.1.4'
Cl Cl 0.1484 0.1585 'International Tables Vol C Tables 4.2.6.8 and 6.1.1.4'
Fe Fe 0.3463 0.8444 'International Tables Vol C Tables 4.2.6.8 and 6.1.1.4'

loop_
_geom_angle_atom_site_label_1
_geom_angle_atom_site_label_2
_geom_angle_atom_site_label_3
_geom_angle
C24 Fe1 n4 97.43(15)
C24 Fe1 n5 99.08(14)
N4 Fe1 n5 88.59(12)
C24 Fe1 n2 96.17(15)
N4 Fe1 n2 166.32(13)
N5 Fe1 n2 90.70(12)
C24 Fe1 n3 175.72(15)
N4 Fe1 n3 84.64(12)
N5 Fe1 n3 84.68(12)
N2 Fe1 n3 81.69(12)
C24 Fe1 n1 94.12(14)
N4 Fe1 n1 90.68(12)
N5 Fe1 n1 166.76(13)
N2 Fe1 n1 86.90(12)
N3 Fe1 n1 82.09(11)
C1 n1 C5 118.5(3)
C1 n1 Fe1 130.5(2)
C5 n1 Fe1 111.0(2)
N1 C1 C2 121.8(3)
C1 C2 C3 119.6(3)
C4 C3 C2 118.8(3)
C5 C4 C3 118.7(3)
N1 C5 C4 122.6(3)
N1 C5 C6 111.9(3)
C4 C5 C6 125.4(3)
N3 C6 C5 105.4(3)
N3 C6 C7 105.8(3)
C5 C6 C7 105.9(3)
N2 C7 C8 122.9(4)
N2 C7 C6 110.9(3)
C8 C7 C6 126.1(4)
C7 C8 C9 116.9(4)
C10 C9 C8 120.2(4)
C9 C10 C11 120.3(4)
N2 C11 C10 120.7(4)
C11 n2 C7 118.9(3)
C11 n2 Fe1 129.3(3)
C7 n2 Fe1 111.7(2)
C12 n3 C6 112.1(3)
C12 n3 C18 110.9(3)
C6 n3 C18 113.1(3)
C12 n3 Fe1 110.3(2)
C6 n3 Fe1 99.57(19)
C18 n3 Fe1 110.4(2)
N3 C12 C13 110.5(3)
N4 C13 C14 123.1(3)
N4 C13 C12 115.3(3)
C14 C13 C12 121.5(3)
C15 C14 C13 118.2(4)
C14 C15 C16 119.1(4)
C17 C16 C15 119.1(4)
N4 C17 C16 123.0(4)
C17 n4 C13 117.5(3)
C17 n4 Fe1 127.7(3)
C13 n4 Fe1 114.8(2)
N3 C18 C19 109.4(3)
N5 C19 C20 123.0(3)
N5 C19 C18 115.4(3)
C20 C19 C18 121.5(3)
C21 C20 C19 118.4(4)
C20 C21 C22 119.3(4)
C23 C22 C21 119.3(4)
N5 C23 C22 122.5(4)
C23 n5 C19 117.5(3)
C23 n5 Fe1 127.8(3)
C19 n5 Fe1 114.5(2)
O1 C24 Fe1 176.4(4)
O5 Cl1 O4 109.46(17)
O5 Cl1 O2 110.1(2)
O4 Cl1 O2 108.3(2)
O5 Cl1 O3 110.30(19)
O4 Cl1 O3 109.12(16)
O2 Cl1 O3 109.6(2)

loop_
_geom_bond_atom_site_label_1
_geom_bond_atom_site_label_2
_geom_bond_distance
Fe1 C24 1.783(4)
Fe1 n4 1.962(3)
Fe1 n5 1.964(3)
Fe1 n2 1.965(3)
Fe1 n3 1.973(3)
Fe1 n1 1.978(3)
N1 C1 1.340(5)
N1 C5 1.353(4)
C1 C2 1.381(5)
C2 C3 1.387(5)
C3 C4 1.383(5)
C4 C5 1.378(5)
C5 C6 1.506(5)
C6 n3 1.490(4)
C6 C7 1.513(5)
C7 n2 1.362(5)
C7 C8 1.377(5)
C8 C9 1.410(6)
C9 C10 1.339(6)
C10 C11 1.401(6)
C11 n2 1.333(5)
N3 C12 1.484(5)
N3 C18 1.500(4)
C12 C13 1.516(5)
C13 n4 1.348(4)
C13 C14 1.386(5)
C14 C15 1.379(6)
C15 C16 1.392(6)
C16 C17 1.363(5)
C17 n4 1.345(5)
C18 C19 1.512(5)
C19 n5 1.357(4)
C19 C20 1.380(5)
C20 C21 1.378(6)
C21 C22 1.385(6)
C22 C23 1.373(5)
C23 n5 1.346(5)
C24 O1 1.142(4)
Cl1 O5 1.432(3)
Cl1 O4 1.434(3)
Cl1 O2 1.434(4)
Cl1 O3 1.441(3)
O10 C25 1.397(7)

loop_
_geom_torsion_atom_site_label_1
_geom_torsion_atom_site_label_2
_geom_torsion_atom_site_label_3
_geom_torsion_atom_site_label_4
_geom_torsion
C24 Fe1 n1 C1 -26.8(3)
N4 Fe1 n1 C1 70.7(3)
N5 Fe1 n1 C1 157.4(5)
N2 Fe1 n1 C1 -122.8(3)
N3 Fe1 n1 C1 155.2(3)
C24 Fe1 n1 C5 154.6(3)
N4 Fe1 n1 C5 -107.9(2)
N5 Fe1 n1 C5 -21.2(7)
N2 Fe1 n1 C5 58.6(2)
N3 Fe1 n1 C5 -23.4(2)
C5 n1 C1 C2 -0.6(5)
Fe1 n1 C1 C2 -179.1(3)
N1 C1 C2 C3 0.9(6)
C1 C2 C3 C4 -0.8(6)
C2 C3 C4 C5 0.4(6)
C1 n1 C5 C4 0.2(5)
Fe1 n1 C5 C4 179.0(3)
C1 n1 C5 C6 176.6(3)
Fe1 n1 C5 C6 -4.6(3)
C3 C4 C5 n1 -0.1(6)
C3 C4 C5 C6 -176.0(4)
N1 C5 C6 n3 41.6(4)
C4 C5 C6 n3 -142.1(4)
N1 C5 C6 C7 -70.3(4)
C4 C5 C6 C7 106.1(4)
N3 C6 C7 n2 -39.3(4)
C5 C6 C7 n2 72.3(3)
N3 C6 C7 C8 142.2(4)
C5 C6 C7 C8 -106.2(4)
N2 C7 C8 C9 0.0(5)
C6 C7 C8 C9 178.3(3)
C7 C8 C9 C10 0.1(6)
C8 C9 C10 C11 -0.4(6)
C9 C10 C11 n2 0.6(6)
C10 C11 n2 C7 -0.5(5)
C10 C11 n2 Fe1 179.7(3)
C8 C7 n2 C11 0.2(5)
C6 C7 n2 C11 -178.3(3)
C8 C7 n2 Fe1 -179.9(3)
C6 C7 n2 Fe1 1.5(3)
C24 Fe1 n2 C11 29.4(3)
N4 Fe1 n2 C11 -156.8(5)
N5 Fe1 n2 C11 -69.9(3)
N3 Fe1 n2 C11 -154.4(3)
N1 Fe1 n2 C11 123.2(3)
C24 Fe1 n2 C7 -150.5(2)
N4 Fe1 n2 C7 23.4(6)
N5 Fe1 n2 C7 110.3(2)
N3 Fe1 n2 C7 25.8(2)
N1 Fe1 n2 C7 -56.6(2)
C5 C6 n3 C12 60.6(3)
C7 C6 n3 C12 172.5(3)
C5 C6 n3 C18 -173.1(3)
C7 C6 n3 C18 -61.2(3)
C5 C6 n3 Fe1 -56.0(3)
C7 C6 n3 Fe1 55.9(3)
C24 Fe1 n3 C12 -102(2)
N4 Fe1 n3 C12 16.9(2)
N5 Fe1 n3 C12 106.0(2)
N2 Fe1 n3 C12 -162.5(2)
N1 Fe1 n3 C12 -74.5(2)
C24 Fe1 n3 C6 16(2)
N4 Fe1 n3 C6 134.9(2)
N5 Fe1 n3 C6 -136.0(2)
N2 Fe1 n3 C6 -44.5(2)
N1 Fe1 n3 C6 43.5(2)
C24 Fe1 n3 C18 135(2)
N4 Fe1 n3 C18 -106.0(2)
N5 Fe1 n3 C18 -16.9(2)
N2 Fe1 n3 C18 74.6(2)
N1 Fe1 n3 C18 162.6(2)
C6 n3 C12 C13 -132.9(3)
C18 n3 C12 C13 99.6(3)
Fe1 n3 C12 C13 -22.9(3)
N3 C12 C13 n4 18.3(4)
N3 C12 C13 C14 -162.7(3)
N4 C13 C14 C15 0.7(5)
C12 C13 C14 C15 -178.2(3)
C13 C14 C15 C16 -0.4(5)
C14 C15 C16 C17 0.2(6)
C15 C16 C17 n4 -0.3(6)
C16 C17 n4 C13 0.5(5)
C16 C17 n4 Fe1 -176.2(3)
C14 C13 n4 C17 -0.7(5)
C12 C13 n4 C17 178.3(3)
C14 C13 n4 Fe1 176.5(3)
C12 C13 n4 Fe1 -4.6(4)
C24 Fe1 n4 C17 -14.1(3)
N5 Fe1 n4 C17 84.9(3)
N2 Fe1 n4 C17 172.0(4)
N3 Fe1 n4 C17 169.7(3)
N1 Fe1 n4 C17 -108.4(3)
C24 Fe1 n4 C13 169.1(2)
N5 Fe1 n4 C13 -91.9(2)
N2 Fe1 n4 C13 -4.7(7)
N3 Fe1 n4 C13 -7.1(2)
N1 Fe1 n4 C13 74.9(2)
C12 n3 C18 C19 -97.3(3)
C6 n3 C18 C19 135.7(3)
Fe1 n3 C18 C19 25.2(3)
N3 C18 C19 n5 -22.9(4)
N3 C18 C19 C20 160.5(3)
N5 C19 C20 C21 -2.7(6)
C18 C19 C20 C21 173.7(4)
C19 C20 C21 C22 1.5(6)
C20 C21 C22 C23 0.0(6)
C21 C22 C23 n5 -0.5(6)
C22 C23 n5 C19 -0.5(5)
C22 C23 n5 Fe1 175.0(3)
C20 C19 n5 C23 2.1(5)
C18 C19 n5 C23 -174.4(3)
C20 C19 n5 Fe1 -174.0(3)
C18 C19 n5 Fe1 9.5(4)
C24 Fe1 n5 C23 10.9(3)
N4 Fe1 n5 C23 -86.4(3)
N2 Fe1 n5 C23 107.3(3)
N3 Fe1 n5 C23 -171.2(3)
N1 Fe1 n5 C23 -173.4(5)
C24 Fe1 n5 C19 -173.5(3)
N4 Fe1 n5 C19 89.2(3)
N2 Fe1 n5 C19 -77.1(3)
N3 Fe1 n5 C19 4.5(3)
N1 Fe1 n5 C19 2.3(7)
N4 Fe1 C24 O1 -121(6)
N5 Fe1 C24 O1 150(6)
N2 Fe1 C24 O1 58(6)
N3 Fe1 C24 O1 -2(7)
N1 Fe1 C24 O1 -29(6)

loop_
_platon_squeeze_void_nr
_platon_squeeze_void_average_x
_platon_squeeze_void_average_y
_platon_squeeze_void_average_z
_platon_squeeze_void_volume
_platon_squeeze_void_count_electrons
1 0.966 0.062 0.316 71.5 50.1
2 0.034 -0.062 0.816 71.5 49.9
3 0.466 0.438 0.316 71.5 49.9
4 0.534 0.562 0.816 71.5 50.0
